data_2010386
loop_
_publ_author_name
'Urtiaga, M.K.'
'Badi\'a, D.'
'Dom\'inguez, E.'
'Gonz\'alez-Cameno, A.M.'
'Amig\'o, J.M.'
'Revent\'os, M.M.'
'Debaerdemaeker, T.'

_publ_section_title
;Methyl
 (3<i>R</i>*,4<i>R</i>*)-4-Hydroxy-3-phenyl-2-(<i>p</i>-toluenesulfonyl)-1,2,3,4-tetrahydro-4-isoquinolinylacetate
;
_journal_issue 1
_journal_name_full 'Acta Crystallographica Section C'
_journal_page_first 112
_journal_page_last 114
_journal_paper_doi 10.1107/S010827019400524X
_journal_volume 51
_journal_year 1995
_chemical_formula_moiety 'C25 H25 N1 O5 S1'
_chemical_formula_sum 'C25 H25 N O5 S'
_chemical_formula_weight 451.536
_space_group_IT_number 14
_symmetry_cell_setting monoclinic
_symmetry_space_group_name_Hall '-P 2ybc'
_symmetry_space_group_name_H-M 'P 1 21/c 1'
_atom_type_scat_source IntTabIV
_cell_angle_alpha 90.
_cell_angle_beta 98.890(10)
_cell_angle_gamma 90.
_cell_formula_units_Z 4
_cell_length_a 15.606(2)
_cell_length_b 10.624(2)
_cell_length_c 13.499(2)
_cell_measurement_reflns_used 25
_cell_measurement_temperature 295
_cell_measurement_theta_max 25
_cell_measurement_theta_min 1
_cell_volume 2211.2(6)
_diffrn_measurement_device 'Philips PW1100'
_diffrn_measurement_method \w-2\q
_diffrn_radiation_type MoK\a
_diffrn_radiation_wavelength 0.71069
_diffrn_reflns_av_R_equivalents 0.023
_diffrn_reflns_limit_h_max 16
_diffrn_reflns_limit_h_min -16
_diffrn_reflns_limit_k_max 11
_diffrn_reflns_limit_k_min 0
_diffrn_reflns_limit_l_max 14
_diffrn_reflns_limit_l_min 0
_diffrn_reflns_number 3428
_diffrn_reflns_theta_max 25
_diffrn_standards_decay_% 1.0
_diffrn_standards_interval_time 60
_diffrn_standards_number 3
_exptl_absorpt_coefficient_mu 0.175
_exptl_absorpt_correction_type none
_exptl_crystal_colour colourless
_exptl_crystal_density_diffrn 1.356
_exptl_crystal_description prismatic
_exptl_crystal_size_max 0.09
_exptl_crystal_size_mid 0.07
_exptl_crystal_size_min 0.06
_refine_diff_density_max 0.286
_refine_diff_density_min -0.24
_refine_ls_goodness_of_fit_obs 0.873
_refine_ls_number_parameters 390
_refine_ls_number_reflns 2591
_refine_ls_R_factor_obs 0.037
_refine_ls_shift/esd_max 0.20
_refine_ls_structure_factor_coef F
_refine_ls_weighting_scheme unit
_refine_ls_wR_factor_obs 0.037
_reflns_number_observed 2595
_reflns_number_total 3072
_reflns_observed_criterion I>2\s(I)
_cod_data_source_file li1101.cif
_cod_data_source_block li1101a
_cod_original_sg_symbol_H-M 'P 21/c'
_cod_original_formula_sum 'C25 H25 N1 O5 S1'
_cod_database_code 2010386

loop_
_symmetry_equiv_pos_as_xyz
x,y,z
x,1/2-y,1/2+z
-x,-y,-z
-x,1/2+y,1/2-z

loop_
_atom_site_label
_atom_site_fract_x
_atom_site_fract_y
_atom_site_fract_z
S1 .14190(8) .05830(10) .86850(10)
O11 .08130(10) -.0075(2) .91860(10)
O12 .19010(10) .1618(2) .91590(10)
C2 .0852(2) .1107(2) .7532(2)
C3 .0146(2) .0446(3) .7069(2)
C4 -.0263(2) .0830(3) .6134(2)
C5 .0017(2) .1877(3) .5666(2)
C51 -.0434(2) .2291(4) .4647(2)
C6 .0717(2) .2540(3) .6153(2)
C7 .1135(2) .2161(3) .7075(2)
N8 .21230(10) -.0460(2) .84390(10)
C9 .2983(2) -.0054(2) .8237(2)
C10 .36260(10) -.1103(2) .8645(2)
O10 .44610(10) -.0818(2) .84200(10)
C11 .3347(2) -.2343(2) .8149(2)
C12 .3944(2) -.3223(3) .7915(2)
C13 .3672(2) -.4342(3) .7450(2)
C14 .2800(2) -.4597(3) .7212(2)
C15 .2195(2) -.3733(3) .7433(2)
C16 .2470(2) -.2605(2) .7910(2)
C17 .1779(2) -.1697(3) .8104(2)
C18 .3018(2) .0375(2) .7173(2)
C19 .2661(2) -.0284(3) .6328(2)
C20 .2691(2) .0192(4) .5378(2)
C21 .3087(2) .1327(4) .5263(2)
C22 .3454(2) .1982(3) .6092(3)
C23 .3423(2) .1515(3) .7046(2)
C24 .3656(2) -.1151(3) .9798(2)
C25 .4392(2) -.1914(3) 1.0331(2)
O251 .41870(10) -.3111(2) 1.03920(10)
O252 .50910(10) -.1493(2) 1.06820(10)
C26 .4833(2) -.3895(3) 1.0978(2)
H3 -.0038(15) -.023(2) .73870(10)
H4 -.0734(15) .035(2) .5842(17)
H6 .0959(18) .329(3) .587(2)
H7 .1600(14) .260(2) .7377(16)
H511 -.102(3) .173(5) .439(3)
H512 -.067(3) .302(4) .457(3)
H513 -.013(3) .210(4) .409(3)
H9 .3137(12) .0642(18) .8659(14)
H101 .4623(13) -.024(2) .8687(15)
H12 .4535(13) -.3042(19) .8061(15)
H13 .4116(15) -.495(2) .7299(17)
H14 .2550(17) -.538(3) .6847(19)
H15 .1523(15) -.391(2) .7214(18)
H171 .1489(16) -.203(2) .8588(19)
H172 .1277(18) -.161(3) .743(2)
H19 .2389(15) -.104(2) .6372(17)
H20 .2433(16) -.029(2) .4816(18)
H21 .3089(18) .166(3) .457(2)
H22 .3780(19) .276(3) .601(2)
H23 .3710(16) .196(3) .7700(19)
H241 .3097(15) -.149(2) .9953(17)
H242 .3713(14) -.027(2) 1.0037(16)
H261 .4967(18) -.356(3) 1.168(2)
H262 .5388(17) -.392(3) 1.072(2)
H263 .459(2) -.472(3) 1.095(2)

loop_
_geom_angle_atom_site_label_1
_geom_angle_atom_site_label_2
_geom_angle_atom_site_label_3
_geom_angle
_geom_angle_publ_flag
C2 S1 N8 107.30(10) yes
O12 S1 N8 106.90(10) yes
O12 S1 C2 108.10(10) yes
O11 S1 N8 106.30(10) yes
O11 S1 C2 107.20(10) yes
O11 S1 O12 120.50(10) yes
S1 C2 C7 120.0(2) yes
S1 C2 C3 120.0(2) yes
C3 C2 C7 120.0(3) yes
C2 C3 C4 119.2(3) yes
C3 C4 C5 121.3(3) yes
C4 C5 C6 118.4(3) yes
C4 C5 C51 121.0(3) yes
C51 C5 C6 120.6(3) yes
C5 C6 C7 120.9(3) yes
S1 N8 C17 116.5(2) yes
S1 N8 C9 120.0(2) yes
C9 N8 C17 120.4(2) yes
C2 C7 C6 120.1(3) yes
N8 C9 C18 115.5(2) yes
N8 C9 C10 106.4(2) yes
C10 C9 C18 116.0(2) yes
C9 C10 C24 107.4(2) yes
C9 C10 C11 110.2(2) yes
C9 C10 O10 109.8(2) yes
C11 C10 C24 112.2(2) yes
O10 C10 C24 109.6(2) yes
O10 C10 C11 107.6(2) yes
C10 C11 C16 119.0(2) yes
C10 C11 C12 122.0(2) yes
C11 C12 C13 120.8(3) yes
C12 C11 C16 119.0(2) yes
C12 C13 C14 120.0(3) yes
C13 C14 C15 120.2(3) yes
C14 C15 C16 119.9(3) yes
C11 C16 C15 120.1(3) yes
C15 C16 C17 117.0(2) yes
C11 C16 C17 122.8(2) yes
N8 C17 C16 113.1(2) yes
C9 C18 C23 117.6(2) yes
C9 C18 C19 124.2(2) yes
C19 C18 C23 118.3(2) yes
C18 C19 C20 120.8(3) yes
C19 C20 C21 120.3(3) yes
C20 C21 C22 119.6(3) yes
C21 C22 C23 120.5(3) yes
C18 C23 C22 120.5(3) yes
C10 C24 C25 113.7(2) yes
C24 C25 O252 124.6(3) yes
C24 C25 O251 112.2(2) yes
O251 C25 O252 123.2(3) yes
C25 O251 C26 115.8(2) yes

loop_
_geom_bond_atom_site_label_1
_geom_bond_atom_site_label_2
_geom_bond_site_symmetry_1
_geom_bond_site_symmetry_2
_geom_bond_distance
_geom_bond_publ_flag
S1 O11 . . 1.428(2) yes
S1 O12 . . 1.427(2) yes
S1 C2 . . 1.758(3) yes
S1 N8 . . 1.630(2) yes
C2 C3 . . 1.373(4) yes
C2 C7 . . 1.383(4) yes
C3 C4 . . 1.385(4) yes
C4 C5 . . 1.383(4) yes
C5 C51 . . 1.510(4) yes
C5 C6 . . 1.378(4) yes
C6 C7 . . 1.373(4) yes
N8 C9 . . 1.475(4) yes
N8 C17 . . 1.464(4) yes
C9 C10 . . 1.543(3) yes
C9 C18 . . 1.516(4) yes
C10 O10 . . 1.416(2) yes
C10 C11 . . 1.511(3) yes
C10 C24 . . 1.551(4) yes
C11 C12 . . 1.390(4) yes
C11 C16 . . 1.385(4) yes
C12 C13 . . 1.380(4) yes
C13 C14 . . 1.376(4) yes
C14 C15 . . 1.382(4) yes
C15 C16 . . 1.396(4) yes
C16 C17 . . 1.500(4) yes
C18 C19 . . 1.380(4) yes
C18 C23 . . 1.389(4) yes
C19 C20 . . 1.386(4) yes
C20 C21 . . 1.375(6) yes
C21 C22 . . 1.366(5) yes
C22 C23 . . 1.388(5) yes
C24 C25 . . 1.496(4) yes
C25 O251 . . 1.317(4) yes
C25 O252 . . 1.206(3) yes
O251 C26 . . 1.446(3) yes
C3 H3 . . .91(2) no
C4 H4 . . .93(2) no
C51 H511 . . 1.11(5) no
C51 H512 . . .86(4) no
C51 H513 . . .98(4) no
C6 H6 . . .99(3) no
C7 H7 . . .90(2) no
C9 H9 . . .942(19) no
O10 H101 . . .74(2) no
C12 H12 . . .93(2) no
C13 H13 . . .99(3) no
C14 H14 . . 1.01(3) no
C15 H15 . . 1.06(2) no
C17 H171 . . .92(3) no
C17 H172 . . 1.11(3) no
C19 H19 . . .92(3) no
C20 H20 . . .95(2) no
C21 H21 . . 1.00(3) no
C22 H22 . . .99(3) no
C23 H23 . . 1.04(3) no
C24 H241 . . 1.00(3) no
C24 H242 . . .99(2) no
C26 H261 . . 1.00(3) no
C26 H262 . . .98(3) no
C26 H263 . . .96(3) no

loop_
_geom_torsion_atom_site_label_1
_geom_torsion_atom_site_label_2
_geom_torsion_atom_site_label_3
_geom_torsion_atom_site_label_4
_geom_torsion
_geom_torsion_publ_flag
C9 N8 C17 C16 20.8(3) yes
C17 N8 C9 C10 -53.3(3) yes
N8 C9 C10 C11 57.9(2) yes
C9 C10 C11 C16 -35.3(3) yes
C10 C11 C16 C17 1.2(4) yes
C11 C16 C17 N8 7.8(4) yes
C18 C9 C10 O10 46.2(3) yes
C18 C9 C10 C24 165.4(2) yes
